data_4126840
loop_
_publ_author_name
'Taylor, Laurence J.'
'B\"uhl, Michael'
'Chalmers, Brian A.'
'Ray, Matthew J.'
'Wawrzyniak, Piotr'
'Walton, John C.'
'Cordes, David B.'
'Slawin, Alexandra M. Z.'
'Woollins, J. Derek'
'Kilian, Petr'

_publ_section_title
;
 Dealkanative Main Group Couplings Across the peri-Gap.
;
_journal_name_full 'Journal of the American Chemical Society'
_journal_paper_doi 10.1021/jacs.7b08682
_journal_year 2017
_chemical_formula_moiety 'C10 H8 P2'
_chemical_formula_sum 'C10 H8 P2'
_chemical_formula_weight 190.12
_space_group_crystal_system monoclinic
_space_group_IT_number 15
_space_group_name_Hall '-I 2ya'
_space_group_name_H-M_alt 'I 1 2/a 1'
_symmetry_space_group_name_Hall '-I 2ya'
_symmetry_space_group_name_H-M 'I 1 2/a 1'
_atom_sites_solution_hydrogens geom
_atom_sites_solution_primary direct
_atom_sites_solution_secondary difmap
_audit_creation_date 2017-07-06
_audit_creation_method 'by CrystalStructure 4.2'
_cell_angle_alpha 90.0000
_cell_angle_beta 113.69(3)
_cell_angle_gamma 90.0000
_cell_formula_units_Z 8
_cell_length_a 14.908(6)
_cell_length_b 8.201(3)
_cell_length_c 15.681(4)
_cell_measurement_reflns_used 977
_cell_measurement_temperature 173
_cell_measurement_theta_max 25.30
_cell_measurement_theta_min 2.80
_cell_volume 1755.6(11)
_computing_cell_refinement 'CrystalClear-SM Expert 2.1 b32'
_computing_data_collection 'CrystalClear-SM Expert 2.1 b32 (Rigaku, 2014)'
_computing_data_reduction 'CrystalClear-SM Expert 2.1 b32'
_computing_molecular_graphics 'CrystalStructure 4.2'
_computing_publication_material 'CrystalStructure 4.2 (Rigaku, 2015)'
_computing_structure_refinement 'SHELXL Version 2016/6 (Sheldrick, 2008)'
_computing_structure_solution 'SIR2011 (Burla, et al., 2012)'
_diffrn_ambient_temperature 173
_diffrn_detector_area_resol_mean 5.814
_diffrn_measured_fraction_theta_full 0.999
_diffrn_measured_fraction_theta_max 0.998
_diffrn_measurement_device_type 'Rigaku XtaLAB P200'
_diffrn_measurement_method \w
_diffrn_radiation_type 'Mo K\a'
_diffrn_radiation_wavelength 0.71075
_diffrn_reflns_av_R_equivalents 0.1032
_diffrn_reflns_Laue_measured_fraction_full 0.999
_diffrn_reflns_Laue_measured_fraction_max 0.998
_diffrn_reflns_limit_h_max 17
_diffrn_reflns_limit_h_min -17
_diffrn_reflns_limit_k_max 9
_diffrn_reflns_limit_k_min -9
_diffrn_reflns_limit_l_max 18
_diffrn_reflns_limit_l_min -18
_diffrn_reflns_number 13718
_diffrn_reflns_point_group_measured_fraction_full 0.999
_diffrn_reflns_point_group_measured_fraction_max 0.998
_diffrn_reflns_theta_full 25.242
_diffrn_reflns_theta_max 25.355
_diffrn_reflns_theta_min 2.837
_diffrn_standards_number 0
_exptl_absorpt_coefficient_mu 0.428
_exptl_absorpt_correction_T_max 0.991
_exptl_absorpt_correction_T_min 0.704
_exptl_absorpt_correction_type multi-scan
_exptl_absorpt_process_details 'REQAB (Rigaku, 1998)'
_exptl_crystal_colour colorless
_exptl_crystal_density_diffrn 1.439
_exptl_crystal_density_method 'not measured'
_exptl_crystal_description prism
_exptl_crystal_F_000 784.00
_exptl_crystal_size_max 0.070
_exptl_crystal_size_mid 0.060
_exptl_crystal_size_min 0.020
_refine_diff_density_max 0.26
_refine_diff_density_min -0.26
_refine_ls_extinction_method none
_refine_ls_goodness_of_fit_ref 1.034
_refine_ls_hydrogen_treatment mixed
_refine_ls_number_parameters 121
_refine_ls_number_reflns 1607
_refine_ls_number_restraints 4
_refine_ls_R_factor_all 0.1004
_refine_ls_R_factor_gt 0.0445
_refine_ls_shift/su_max 0.000
_refine_ls_structure_factor_coef Fsqd
_refine_ls_weighting_details 'w = 1/[\s^2^(Fo^2^)+(0.0299P)^2^+2.0057P] where P=(Fo^2^+2Fc^2^)/3'
_refine_ls_weighting_scheme calc
_refine_ls_wR_factor_gt 0.0746
_refine_ls_wR_factor_ref 0.0899
_reflns_Friedel_coverage 0.000
_reflns_number_gt 996
_reflns_number_total 1607
_reflns_threshold_expression F^2^>2.0\s(F^2^)
_cod_data_source_file ja7b08682_si_002.cif
_cod_data_source_block 2
_cod_database_code 4126840

loop_
_space_group_symop_operation_xyz
'x, y, z'
'-x+1/2, y, -z'
'x+1/2, y+1/2, z+1/2'
'-x+1, y+1/2, -z+1/2'
'-x, -y, -z'
'x-1/2, -y, z'
'-x+1/2, -y+1/2, -z+1/2'
'x, -y+1/2, z+1/2'

loop_
_atom_site_label
_atom_site_type_symbol
_atom_site_fract_x
_atom_site_fract_y
_atom_site_fract_z
_atom_site_U_iso_or_equiv
_atom_site_adp_type
_atom_site_occupancy
_atom_site_site_symmetry_order
_atom_site_calc_flag
_atom_site_refinement_flags_posn
_atom_site_refinement_flags_adp
_atom_site_refinement_flags_occupancy
P1 P 0.47185(6) 0.65448(11) 0.23651(5) 0.0419(3) Uani 1 1 d D . .
H1 H 0.544(3) 0.736(6) 0.231(4) 0.063 Uiso 0.5 1 d D U P
H1A H 0.425(4) 0.520(4) 0.205(4) 0.063 Uiso 0.5 1 d D U P
P9 P 0.52143(6) 0.64247(11) 0.38875(6) 0.0437(3) Uani 1 1 d D . .
H9 H 0.484(4) 0.508(4) 0.404(4) 0.065 Uiso 0.5 1 d D U P
H9A H 0.603(3) 0.725(6) 0.422(4) 0.065 Uiso 0.5 1 d D U P
C1 C 0.37761(19) 0.8077(3) 0.22251(19) 0.0263(7) Uani 1 1 d . . .
C2 C 0.3167(2) 0.8715(3) 0.13892(19) 0.0312(7) Uani 1 1 d . . .
H2 H 0.321630 0.835422 0.083394 0.037 Uiso 1 1 calc R U .
C3 C 0.2468(2) 0.9896(3) 0.1340(2) 0.0339(8) Uani 1 1 d . . .
H3 H 0.204953 1.033027 0.075303 0.041 Uiso 1 1 calc R U .
C4 C 0.2385(2) 1.0427(3) 0.2131(2) 0.0325(7) Uani 1 1 d . . .
H4 H 0.190930 1.122959 0.208695 0.039 Uiso 1 1 calc R U .
C5 C 0.29947(19) 0.9802(3) 0.30079(19) 0.0269(7) Uani 1 1 d . . .
C6 C 0.2951(2) 1.0298(3) 0.3856(2) 0.0326(7) Uani 1 1 d . . .
H6 H 0.249412 1.111151 0.384900 0.039 Uiso 1 1 calc R U .
C7 C 0.3555(2) 0.9622(4) 0.4683(2) 0.0359(8) Uani 1 1 d . . .
H7 H 0.350495 0.995703 0.524211 0.043 Uiso 1 1 calc R U .
C8 C 0.4249(2) 0.8441(4) 0.47188(19) 0.0338(7) Uani 1 1 d . . .
H8 H 0.466876 0.799039 0.530127 0.041 Uiso 1 1 calc R U .
C9 C 0.43261(19) 0.7932(3) 0.39187(19) 0.0285(7) Uani 1 1 d . . .
C10 C 0.36958(18) 0.8610(3) 0.30529(18) 0.0234(6) Uani 1 1 d . . .

loop_
_atom_site_aniso_label
_atom_site_aniso_U_11
_atom_site_aniso_U_22
_atom_site_aniso_U_33
_atom_site_aniso_U_23
_atom_site_aniso_U_13
_atom_site_aniso_U_12
P1 0.0446(5) 0.0479(5) 0.0339(5) -0.0015(4) 0.0163(4) 0.0180(5)
P9 0.0402(5) 0.0506(6) 0.0371(5) 0.0034(4) 0.0123(4) 0.0171(4)
C1 0.0254(15) 0.0244(16) 0.0308(17) 0.0003(13) 0.0131(13) -0.0037(13)
C2 0.0329(16) 0.0320(18) 0.0307(17) -0.0019(14) 0.0150(15) -0.0045(15)
C3 0.0293(18) 0.0318(18) 0.0361(19) 0.0055(14) 0.0084(15) -0.0029(15)
C4 0.0245(16) 0.0236(17) 0.048(2) 0.0025(15) 0.0137(15) 0.0009(13)
C5 0.0255(15) 0.0223(16) 0.0366(18) -0.0012(14) 0.0165(14) -0.0048(13)
C6 0.0330(18) 0.0275(17) 0.047(2) -0.0056(15) 0.0256(16) -0.0031(14)
C7 0.0378(19) 0.0418(19) 0.0361(19) -0.0116(16) 0.0233(16) -0.0110(16)
C8 0.0308(17) 0.0428(18) 0.0275(16) -0.0005(15) 0.0115(14) -0.0054(16)
C9 0.0256(16) 0.0290(16) 0.0338(18) -0.0003(13) 0.0150(14) -0.0031(13)
C10 0.0224(14) 0.0184(14) 0.0308(16) 0.0008(13) 0.0122(13) -0.0046(14)

loop_
_atom_type_symbol
_atom_type_description
_atom_type_scat_dispersion_real
_atom_type_scat_dispersion_imag
_atom_type_scat_source
C C 0.0033 0.0016
;
International Tables for Crystallography
(Vol. C, Tables 4.2.6.8 and 6.1.1.4)
;
H H 0.0000 0.0000
;
International Tables for Crystallography
(Vol. C, Table 6.1.1.4)
;
P P 0.1023 0.0942
;
International Tables for Crystallography
(Vol. C, Tables 4.2.6.8 and 6.1.1.4)
;

loop_
_geom_angle_atom_site_label_1
_geom_angle_atom_site_label_2
_geom_angle_atom_site_label_3
_geom_angle
C1 P1 P9 93.89(9)
C1 P1 H1 105(3)
P9 P1 H1 100(3)
C1 P1 H1A 106(3)
P9 P1 H1A 106(2)
H1 P1 H1A 138(4)
C9 P9 P1 93.89(10)
C9 P9 H9 101(3)
P1 P9 H9 105(3)
C9 P9 H9A 102(3)
P1 P9 H9A 105(3)
H9 P9 H9A 141(4)
C2 C1 C10 119.5(2)
C2 C1 P1 124.1(2)
C10 C1 P1 116.4(2)
C1 C2 C3 120.7(3)
C1 C2 H2 119.6
C3 C2 H2 119.6
C4 C3 C2 120.5(3)
C4 C3 H3 119.8
C2 C3 H3 119.8
C3 C4 C5 120.9(3)
C3 C4 H4 119.6
C5 C4 H4 119.6
C4 C5 C10 118.4(2)
C4 C5 C6 124.0(3)
C10 C5 C6 117.6(3)
C7 C6 C5 120.9(3)
C7 C6 H6 119.6
C5 C6 H6 119.6
C6 C7 C8 120.9(3)
C6 C7 H7 119.5
C8 C7 H7 119.5
C9 C8 C7 120.4(3)
C9 C8 H8 119.8
C7 C8 H8 119.8
C8 C9 C10 119.4(3)
C8 C9 P9 124.0(2)
C10 C9 P9 116.6(2)
C5 C10 C9 120.8(2)
C5 C10 C1 120.0(2)
C9 C10 C1 119.2(2)

loop_
_geom_bond_atom_site_label_1
_geom_bond_atom_site_label_2
_geom_bond_distance
P1 C1 1.831(3)
P1 P9 2.1992(13)
P1 H1 1.30(2)
P1 H1A 1.29(2)
P9 C9 1.827(3)
P9 H9 1.30(2)
P9 H9A 1.31(2)
C1 C2 1.364(4)
C1 C10 1.420(4)
C2 C3 1.402(4)
C2 H2 0.9500
C3 C4 1.365(4)
C3 H3 0.9500
C4 C5 1.406(4)
C4 H4 0.9500
C5 C10 1.412(4)
C5 C6 1.418(4)
C6 C7 1.364(4)
C6 H6 0.9500
C7 C8 1.402(4)
C7 H7 0.9500
C8 C9 1.370(4)
C8 H8 0.9500
C9 C10 1.418(4)

loop_
_geom_torsion_atom_site_label_1
_geom_torsion_atom_site_label_2
_geom_torsion_atom_site_label_3
_geom_torsion_atom_site_label_4
_geom_torsion
P9 P1 C1 C2 180.0(2)
P9 P1 C1 C10 0.2(2)
C10 C1 C2 C3 0.4(4)
P1 C1 C2 C3 -179.4(2)
C1 C2 C3 C4 -0.1(4)
C2 C3 C4 C5 -0.1(4)
C3 C4 C5 C10 0.0(4)
C3 C4 C5 C6 179.9(3)
C4 C5 C6 C7 179.0(3)
C10 C5 C6 C7 -1.1(4)
C5 C6 C7 C8 1.2(4)
C6 C7 C8 C9 -0.6(4)
C7 C8 C9 C10 -0.1(4)
C7 C8 C9 P9 179.1(2)
P1 P9 C9 C8 -179.9(2)
P1 P9 C9 C10 -0.7(2)
C4 C5 C10 C9 -179.7(2)
C6 C5 C10 C9 0.4(4)
C4 C5 C10 C1 0.3(4)
C6 C5 C10 C1 -179.6(2)
C8 C9 C10 C5 0.2(4)
P9 C9 C10 C5 -179.07(19)
C8 C9 C10 C1 -179.8(2)
P9 C9 C10 C1 0.9(3)
C2 C1 C10 C5 -0.5(4)
P1 C1 C10 C5 179.32(19)
C2 C1 C10 C9 179.5(3)
P1 C1 C10 C9 -0.7(3)
